data_7006035
loop_
_publ_author_name
'Hrib, Cristian G.'
'Jeske, J\"org'
'Jones, Peter G.'
'du Mont, Wolf-W'

_publ_section_title
;
 Telluroselenophosphonium ions: their unusual soft-soft interactions
 with iodotellurate anions.
;
_journal_issue 32
_journal_name_full 'Dalton transactions (Cambridge, England : 2003)'
_journal_page_first 3483
_journal_page_last 3485
_journal_paper_doi 10.1039/b708370j
_journal_year 2007
_chemical_formula_sum 'C19 H41 Cl2 I8 P2 Se2 Te3'
_chemical_formula_weight 1958.28
_chemical_name_systematic
;
?
;
_space_group_IT_number 2
_symmetry_cell_setting triclinic
_symmetry_space_group_name_Hall '-P 1'
_symmetry_space_group_name_H-M 'P -1'
_atom_sites_solution_hydrogens geom
_atom_sites_solution_primary direct
_atom_sites_solution_secondary difmap
_audit_creation_method SHELXL-97
_cell_angle_alpha 90.470(3)
_cell_angle_beta 92.610(3)
_cell_angle_gamma 92.474(3)
_cell_formula_units_Z 2
_cell_length_a 10.9947(8)
_cell_length_b 12.4377(10)
_cell_length_c 16.7112(14)
_cell_measurement_reflns_used 7943
_cell_measurement_temperature 133(2)
_cell_measurement_theta_max 2
_cell_measurement_theta_min 60
_cell_volume 2280.6(3)
_computing_cell_refinement 'Bruker SAINT'
_computing_data_collection 'Bruker SMART'
_computing_data_reduction 'Bruker SAINT'
_computing_molecular_graphics 'Siemens XP'
_computing_publication_material SHELXL-97
_computing_structure_refinement 'SHELXL-97 (Sheldrick, 1997)'
_computing_structure_solution 'SHELXS-97 (Sheldrick, 1990)'
_diffrn_ambient_temperature 133(2)
_diffrn_detector_area_resol_mean 8.192
_diffrn_measured_fraction_theta_full 0.994
_diffrn_measured_fraction_theta_max 0.992
_diffrn_measurement_device_type 'Bruker SMART 1000 CCD'
_diffrn_measurement_method '\w- and \f-scans'
_diffrn_radiation_monochromator graphite
_diffrn_radiation_source 'fine-focus sealed tube'
_diffrn_radiation_type MoK\a
_diffrn_radiation_wavelength 0.71073
_diffrn_reflns_av_R_equivalents 0.0389
_diffrn_reflns_av_sigmaI/netI 0.0429
_diffrn_reflns_limit_h_max 15
_diffrn_reflns_limit_h_min -15
_diffrn_reflns_limit_k_max 17
_diffrn_reflns_limit_k_min -17
_diffrn_reflns_limit_l_max 23
_diffrn_reflns_limit_l_min -23
_diffrn_reflns_number 49396
_diffrn_reflns_theta_full 30.00
_diffrn_reflns_theta_max 30.52
_diffrn_reflns_theta_min 1.64
_diffrn_standards_decay_% 0
_exptl_absorpt_coefficient_mu 9.117
_exptl_absorpt_correction_T_max 0.4625
_exptl_absorpt_correction_T_min 0.3129
_exptl_absorpt_correction_type multi-scan
_exptl_absorpt_process_details SADABS
_exptl_crystal_colour red
_exptl_crystal_density_diffrn 2.852
_exptl_crystal_density_method 'not measured'
_exptl_crystal_description tablet
_exptl_crystal_F_000 1734
_exptl_crystal_size_max 0.18
_exptl_crystal_size_mid 0.17
_exptl_crystal_size_min 0.10
_refine_diff_density_max 3.225
_refine_diff_density_min -2.254
_refine_diff_density_rms 0.239
_refine_ls_extinction_method none
_refine_ls_goodness_of_fit_ref 1.031
_refine_ls_hydrogen_treatment 'methyls rigid and other riding'
_refine_ls_matrix_type full
_refine_ls_number_parameters 331
_refine_ls_number_reflns 13835
_refine_ls_number_restraints 91
_refine_ls_restrained_S_all 1.028
_refine_ls_R_factor_all 0.0644
_refine_ls_R_factor_gt 0.0370
_refine_ls_shift/su_max 0.009
_refine_ls_shift/su_mean 0.001
_refine_ls_structure_factor_coef Fsqd
_refine_ls_weighting_details 'calc w=1/[\s^2^(Fo^2^)+(0.0451P)^2^+5.9270P] where P=(Fo^2^+2Fc^2^)/3'
_refine_ls_weighting_scheme calc
_refine_ls_wR_factor_gt 0.0827
_refine_ls_wR_factor_ref 0.0950
_reflns_number_gt 10090
_reflns_number_total 13835
_reflns_threshold_expression >2sigma(I)
_cod_data_source_file b708370j.txt
_cod_data_source_block alun
_cod_original_sg_symbol_H-M P-1
_cod_database_code 7006035

loop_
_symmetry_equiv_pos_as_xyz
'x, y, z'
'-x, -y, -z'

loop_
_atom_site_label
_atom_site_type_symbol
_atom_site_fract_x
_atom_site_fract_y
_atom_site_fract_z
_atom_site_U_iso_or_equiv
_atom_site_adp_type
_atom_site_occupancy
_atom_site_symmetry_multiplicity
_atom_site_calc_flag
_atom_site_refinement_flags
_atom_site_disorder_assembly
_atom_site_disorder_group
Te1 Te 0.62119(4) 0.85613(3) 0.318990(19) 0.02428(8) Uani 1 1 d . . .
Te2 Te 0.32615(3) 0.97251(3) 0.04094(2) 0.01868(7) Uani 1 1 d . . .
Te3 Te 0.22224(3) 0.76267(3) 0.255487(19) 0.02345(8) Uani 1 1 d . . .
I1 I 0.73936(4) 1.05880(3) 0.34603(2) 0.03044(9) Uani 1 1 d . . .
I2 I 0.27996(4) 0.95006(3) -0.12216(2) 0.03011(9) Uani 1 1 d . . .
I3 I 0.45974(4) 0.63777(3) 0.28825(3) 0.03456(10) Uani 1 1 d . . .
I4 I 0.01149(4) 0.88008(3) 0.22334(2) 0.03422(9) Uani 1 1 d . . .
I5 I 0.21961(6) 0.79838(4) 0.42538(2) 0.05059(13) Uani 1 1 d . . .
I6 I 0.08340(4) 0.56512(3) 0.26726(3) 0.03914(11) Uani 1 1 d . . .
I7 I 0.24549(4) 0.71703(3) 0.07815(2) 0.02469(8) Uani 1 1 d . . .
I8 I 0.37517(4) 0.97277(3) 0.23853(2) 0.02629(8) Uani 1 1 d . . .
Se1 Se 0.79393(6) 0.75005(6) 0.38355(3) 0.03444(15) Uani 1 1 d . . .
Se2 Se 0.40637(5) 1.16905(5) 0.03201(5) 0.03625(16) Uani 1 1 d . . .
P1 P 0.74656(15) 0.73322(14) 0.51108(9) 0.0309(3) Uani 1 1 d . . .
P2 P 0.24564(12) 1.26962(10) 0.04328(8) 0.0189(3) Uani 1 1 d . . .
C11 C 0.8703(10) 0.8018(9) 0.5688(5) 0.075(3) Uani 1 1 d U . .
H11 H 0.9432 0.7614 0.5549 0.090 Uiso 1 1 calc R . .
C12 C 0.9033(13) 0.9089(9) 0.5504(7) 0.108(5) Uani 1 1 d U . .
H12A H 0.8344 0.9545 0.5587 0.129 Uiso 1 1 calc R . .
H12B H 0.9256 0.9130 0.4944 0.129 Uiso 1 1 calc R . .
H12C H 0.9730 0.9338 0.5854 0.129 Uiso 1 1 calc R . .
C13 C 0.8613(9) 0.7830(9) 0.6604(4) 0.075(3) Uani 1 1 d U . .
H13A H 0.9415 0.7974 0.6873 0.091 Uiso 1 1 calc R . .
H13B H 0.8342 0.7082 0.6696 0.091 Uiso 1 1 calc R . .
H13C H 0.8027 0.8315 0.6820 0.091 Uiso 1 1 calc R . .
C14 C 0.7518(7) 0.5879(7) 0.5309(5) 0.0514(19) Uani 1 1 d U . .
H14 H 0.7326 0.5761 0.5882 0.062 Uiso 1 1 calc R . .
C15 C 0.6578(9) 0.5236(6) 0.4789(6) 0.064(2) Uani 1 1 d U . .
H15A H 0.6811 0.5258 0.4230 0.077 Uiso 1 1 calc R . .
H15B H 0.5779 0.5546 0.4832 0.077 Uiso 1 1 calc R . .
H15C H 0.6537 0.4488 0.4969 0.077 Uiso 1 1 calc R . .
C16 C 0.8782(8) 0.5469(8) 0.5186(6) 0.069(3) Uani 1 1 d U . .
H16A H 0.8809 0.4718 0.5358 0.083 Uiso 1 1 calc R . .
H16B H 0.9390 0.5909 0.5503 0.083 Uiso 1 1 calc R . .
H16C H 0.8960 0.5514 0.4617 0.083 Uiso 1 1 calc R . .
C17 C 0.5912(6) 0.7712(5) 0.5301(3) 0.0332(13) Uani 1 1 d U . .
H17 H 0.5385 0.7460 0.4827 0.040 Uiso 1 1 calc R . .
C18 C 0.5811(8) 0.8930(6) 0.5356(4) 0.050(2) Uani 1 1 d U . .
H18A H 0.4952 0.9108 0.5298 0.060 Uiso 1 1 calc R . .
H18B H 0.6265 0.9273 0.4929 0.060 Uiso 1 1 calc R . .
H18C H 0.6152 0.9190 0.5878 0.060 Uiso 1 1 calc R . .
C19 C 0.5398(7) 0.7145(7) 0.6040(4) 0.0461(17) Uani 1 1 d U . .
C21 C 0.1879(6) 1.3135(5) -0.0559(3) 0.0328(13) Uani 1 1 d U . .
H21 H 0.1301 1.2548 -0.0771 0.039 Uiso 1 1 calc R . .
C22 C 0.2872(8) 1.3271(6) -0.1173(4) 0.0518(19) Uani 1 1 d U . .
H22A H 0.2495 1.3437 -0.1698 0.062 Uiso 1 1 calc R . .
H22B H 0.3307 1.2602 -0.1212 0.062 Uiso 1 1 calc R . .
H22C H 0.3448 1.3860 -0.1002 0.062 Uiso 1 1 calc R . .
C23 C 0.1132(7) 1.4135(6) -0.0478(4) 0.0456(17) Uani 1 1 d U . .
H23A H 0.1668 1.4743 -0.0290 0.055 Uiso 1 1 calc R . .
H23B H 0.0499 1.3997 -0.0093 0.055 Uiso 1 1 calc R . .
H23C H 0.0750 1.4305 -0.1001 0.055 Uiso 1 1 calc R . .
C24 C 0.3034(5) 1.3841(4) 0.1060(3) 0.0217(10) Uani 1 1 d U . .
H24 H 0.2348 1.4330 0.1132 0.026 Uiso 1 1 calc R . .
C25 C 0.3458(6) 1.3441(5) 0.1888(3) 0.0344(14) Uani 1 1 d U . .
H25A H 0.4217 1.3064 0.1843 0.041 Uiso 1 1 calc R . .
H25B H 0.2830 1.2947 0.2093 0.041 Uiso 1 1 calc R . .
H25C H 0.3599 1.4056 0.2256 0.041 Uiso 1 1 calc R . .
C26 C 0.4056(5) 1.4479(4) 0.0665(3) 0.0263(11) Uani 1 1 d U . .
H26A H 0.4360 1.5070 0.1021 0.032 Uiso 1 1 calc R . .
H26B H 0.3744 1.4773 0.0157 0.032 Uiso 1 1 calc R . .
H26C H 0.4721 1.4004 0.0562 0.032 Uiso 1 1 calc R . .
C27 C 0.1212(5) 1.1982(4) 0.0933(3) 0.0234(11) Uani 1 1 d U . .
H27 H 0.1593 1.1511 0.1348 0.028 Uiso 1 1 calc R . .
C28 C 0.0455(5) 1.1245(5) 0.0342(4) 0.0287(12) Uani 1 1 d U . .
H28A H -0.0021 1.0712 0.0640 0.034 Uiso 1 1 calc R . .
H28B H 0.1000 1.0875 -0.0006 0.034 Uiso 1 1 calc R . .
H28C H -0.0098 1.1678 0.0015 0.034 Uiso 1 1 calc R . .
C29 C 0.0373(5) 1.2733(5) 0.1369(4) 0.0325(13) Uani 1 1 d U . .
H29A H -0.0060 1.3174 0.0975 0.039 Uiso 1 1 calc R . .
H29B H 0.0865 1.3202 0.1744 0.039 Uiso 1 1 calc R . .
H29C H -0.0219 1.2301 0.1665 0.039 Uiso 1 1 calc R . .
Cl1 Cl 0.8230(3) 1.3577(2) 0.3265(2) 0.0835(8) Uani 1 1 d D . .
Cl2 Cl 0.7179(3) 1.3673(2) 0.1591(2) 0.0960(10) Uani 1 1 d D . .
C99 C 0.703(2) 1.4041(18) 0.2585(8) 0.199(9) Uiso 1 1 d D . .
H99A H 0.6231 1.3746 0.2760 0.239 Uiso 1 1 calc R . .
H99B H 0.7016 1.4835 0.2622 0.239 Uiso 1 1 calc R . .

loop_
_atom_site_aniso_label
_atom_site_aniso_U_11
_atom_site_aniso_U_22
_atom_site_aniso_U_33
_atom_site_aniso_U_23
_atom_site_aniso_U_13
_atom_site_aniso_U_12
Te1 0.0326(2) 0.02493(17) 0.01533(15) 0.00081(12) 0.00021(14) 0.00238(15)
Te2 0.01609(16) 0.01705(15) 0.02334(16) 0.00251(12) 0.00342(12) 0.00262(12)
Te3 0.0299(2) 0.02294(17) 0.01718(15) 0.00111(12) 0.00008(14) -0.00150(14)
I1 0.0353(2) 0.03060(19) 0.02482(18) -0.00079(14) 0.00045(15) -0.00454(16)
I2 0.02530(19) 0.0440(2) 0.02164(17) 0.00440(15) 0.00457(14) 0.00370(16)
I3 0.0367(2) 0.02568(19) 0.0401(2) -0.00374(16) -0.01187(18) 0.00264(16)
I4 0.0273(2) 0.0402(2) 0.0358(2) -0.00007(17) 0.00557(16) 0.00517(17)
I5 0.0814(4) 0.0521(3) 0.01843(18) -0.00173(18) 0.0022(2) 0.0049(3)
I6 0.0473(3) 0.0339(2) 0.0350(2) 0.00788(17) 0.00163(19) -0.01422(19)
I7 0.0342(2) 0.01944(16) 0.02035(15) -0.00092(12) 0.00037(14) 0.00110(14)
I8 0.0324(2) 0.02326(17) 0.02237(16) -0.00027(13) -0.00455(14) -0.00234(14)
Se1 0.0378(4) 0.0430(4) 0.0241(3) 0.0070(2) 0.0054(2) 0.0154(3)
Se2 0.0176(3) 0.0172(3) 0.0750(5) 0.0035(3) 0.0126(3) 0.0014(2)
P1 0.0306(8) 0.0390(9) 0.0230(7) 0.0110(6) 0.0008(6) 0.0007(7)
P2 0.0180(6) 0.0159(6) 0.0228(6) -0.0009(5) 0.0013(5) 0.0020(5)
C11 0.086(7) 0.104(7) 0.030(4) 0.007(4) -0.003(4) -0.051(6)
C12 0.149(12) 0.095(8) 0.069(7) 0.029(6) -0.047(7) -0.059(8)
C13 0.074(6) 0.122(9) 0.027(3) 0.005(4) -0.002(4) -0.036(6)
C14 0.044(4) 0.062(5) 0.050(4) 0.030(4) 0.009(3) 0.014(4)
C15 0.067(5) 0.038(4) 0.088(6) 0.008(4) 0.000(5) 0.007(4)
C16 0.059(5) 0.078(6) 0.075(6) 0.040(5) 0.015(4) 0.028(5)
C17 0.040(4) 0.038(3) 0.022(3) 0.002(2) 0.001(2) 0.009(3)
C18 0.085(6) 0.040(4) 0.029(3) 0.000(3) 0.015(4) 0.017(4)
C19 0.043(4) 0.061(5) 0.035(3) 0.017(3) 0.010(3) 0.007(4)
C21 0.042(4) 0.032(3) 0.024(3) 0.003(2) -0.002(2) -0.009(3)
C22 0.080(6) 0.047(4) 0.030(3) 0.002(3) 0.014(3) 0.001(4)
C23 0.034(4) 0.056(4) 0.046(4) 0.018(3) -0.012(3) 0.008(3)
C24 0.025(3) 0.017(2) 0.022(2) -0.0027(19) 0.003(2) -0.002(2)
C25 0.036(4) 0.043(4) 0.023(3) -0.001(2) -0.002(2) -0.014(3)
C26 0.026(3) 0.020(3) 0.033(3) 0.000(2) 0.004(2) -0.005(2)
C27 0.017(3) 0.024(3) 0.029(3) 0.002(2) 0.002(2) -0.004(2)
C28 0.018(3) 0.024(3) 0.043(3) -0.004(2) -0.005(2) -0.005(2)
C29 0.020(3) 0.039(3) 0.040(3) -0.007(3) 0.009(2) 0.000(2)
Cl1 0.0662(16) 0.0562(14) 0.127(2) -0.0053(14) 0.0070(16) -0.0104(12)
Cl2 0.0649(17) 0.085(2) 0.140(3) -0.0024(18) 0.0029(17) 0.0205(15)

loop_
_atom_type_symbol
_atom_type_description
_atom_type_scat_dispersion_real
_atom_type_scat_dispersion_imag
_atom_type_scat_source
C C 0.0033 0.0016 'International Tables Vol C Tables 4.2.6.8 and 6.1.1.4'
H H 0.0000 0.0000 'International Tables Vol C Tables 4.2.6.8 and 6.1.1.4'
P P 0.1023 0.0942 'International Tables Vol C Tables 4.2.6.8 and 6.1.1.4'
Se Se -0.0929 2.2259 'International Tables Vol C Tables 4.2.6.8 and 6.1.1.4'
Te Te -0.5308 1.6751 'International Tables Vol C Tables 4.2.6.8 and 6.1.1.4'
I I -0.4742 1.8119 'International Tables Vol C Tables 4.2.6.8 and 6.1.1.4'
Cl Cl 0.1484 0.1585 'International Tables Vol C Tables 4.2.6.8 and 6.1.1.4'

loop_
_geom_angle_atom_site_label_1
_geom_angle_atom_site_label_2
_geom_angle_atom_site_label_3
_geom_angle
_geom_angle_site_symmetry_1
_geom_angle_site_symmetry_3
_geom_angle_publ_flag
Se1 Te1 I1 94.97(2) . . ?
Se1 Te1 I3 90.49(2) . . ?
I1 Te1 I3 173.921(18) . . ?
Se1 Te1 I8 173.95(2) . . ?
I1 Te1 I8 90.572(15) . . ?
I3 Te1 I8 83.859(14) . . ?
Se2 Te2 I2 94.04(2) . . ?
Se2 Te2 I8 91.76(2) . . ?
I2 Te2 I8 174.156(16) . . ?
Se2 Te2 I7 171.58(2) . . ?
I2 Te2 I7 93.759(14) . . ?
I8 Te2 I7 80.414(12) . . ?
Se2 Te2 Se2 100.074(18) . 2_675 ?
I2 Te2 Se2 75.330(17) . 2_675 ?
I8 Te2 Se2 102.893(16) . 2_675 ?
I7 Te2 Se2 78.851(14) . 2_675 ?
I4 Te3 I6 92.393(18) . . ?
I4 Te3 I5 93.510(18) . . ?
I6 Te3 I5 91.457(18) . . ?
I4 Te3 I7 91.171(14) . . ?
I6 Te3 I7 89.048(15) . . ?
I5 Te3 I7 175.27(2) . . ?
I4 Te3 I8 88.322(16) . . ?
I6 Te3 I8 178.339(18) . . ?
I5 Te3 I8 89.996(16) . . ?
I7 Te3 I8 89.438(14) . . ?
I4 Te3 I3 178.326(19) . . ?
I6 Te3 I3 89.089(17) . . ?
I5 Te3 I3 87.227(17) . . ?
I7 Te3 I3 88.075(15) . . ?
I8 Te3 I3 90.176(15) . . ?
Te1 I1 I2 79.513(13) . 2_675 ?
Te1 I1 I5 122.416(16) . 2_676 ?
I2 I1 I5 156.555(15) 2_675 2_676 ?
Te3 I3 Te1 92.286(15) . . ?
Te3 I7 Te2 92.571(13) . . ?
Te3 I8 Te2 92.245(12) . . ?
Te3 I8 Te1 90.422(14) . . ?
Te2 I8 Te1 119.711(14) . . ?
P1 Se1 Te1 104.62(5) . . ?
P2 Se2 Te2 106.14(4) . . ?
C11 P1 C17 117.4(5) . . ?
C11 P1 C14 108.3(5) . . ?
C17 P1 C14 106.4(3) . . ?
C11 P1 Se1 105.5(3) . . ?
C17 P1 Se1 113.52(19) . . ?
C14 P1 Se1 104.8(3) . . ?
C24 P2 C27 109.2(2) . . ?
C24 P2 C21 111.6(3) . . ?
C27 P2 C21 108.8(3) . . ?
C24 P2 Se2 104.15(18) . . ?
C27 P2 Se2 112.20(18) . . ?
C21 P2 Se2 110.8(2) . . ?
C12 C11 C13 112.9(9) . . ?
C12 C11 P1 119.1(8) . . ?
C13 C11 P1 112.2(6) . . ?
C15 C14 C16 109.8(8) . . ?
C15 C14 P1 111.5(5) . . ?
C16 C14 P1 111.4(6) . . ?
C18 C17 C19 111.5(5) . . ?
C18 C17 P1 112.1(5) . . ?
C19 C17 P1 112.5(4) . . ?
C23 C21 C22 112.9(6) . . ?
C23 C21 P2 110.6(4) . . ?
C22 C21 P2 113.7(5) . . ?
C26 C24 C25 111.1(5) . . ?
C26 C24 P2 111.5(4) . . ?
C25 C24 P2 109.7(4) . . ?
C28 C27 C29 110.1(5) . . ?
C28 C27 P2 111.0(4) . . ?
C29 C27 P2 113.7(4) . . ?
Cl2 C99 Cl1 113.9(12) . . ?

loop_
_geom_bond_atom_site_label_1
_geom_bond_atom_site_label_2
_geom_bond_distance
_geom_bond_site_symmetry_2
_geom_bond_publ_flag
Te1 Se1 2.5622(7) . ?
Te1 I1 2.8092(6) . ?
Te1 I3 3.2045(6) . ?
Te1 I8 3.3570(6) . ?
Te2 Se2 2.5705(7) . ?
Te2 I2 2.7593(5) . ?
Te2 I8 3.3212(5) . ?
Te2 I7 3.3331(5) . ?
Te2 Se2 3.7381(7) 2_675 ?
Te3 I4 2.8252(6) . ?
Te3 I6 2.8491(6) . ?
Te3 I5 2.8716(6) . ?
Te3 I7 3.0370(5) . ?
Te3 I8 3.0679(5) . ?
Te3 I3 3.1250(6) . ?
I1 I2 3.7379(6) 2_675 ?
I1 I5 4.1970(6) 2_676 ?
Se1 P1 2.2262(16) . ?
Se2 P2 2.2226(14) . ?
P1 C11 1.810(8) . ?
P1 C17 1.833(7) . ?
P1 C14 1.843(8) . ?
P2 C24 1.834(5) . ?
P2 C27 1.837(6) . ?
P2 C21 1.843(6) . ?
C11 C12 1.406(13) . ?
C11 C13 1.557(11) . ?
C14 C15 1.517(12) . ?
C14 C16 1.523(11) . ?
C17 C18 1.525(9) . ?
C17 C19 1.544(9) . ?
C21 C23 1.527(9) . ?
C21 C22 1.537(10) . ?
C24 C26 1.525(8) . ?
C24 C25 1.534(8) . ?
C27 C28 1.533(7) . ?
C27 C29 1.542(8) . ?
Cl1 C99 1.822(15) . ?
Cl2 C99 1.736(15) . ?

loop_
_geom_torsion_atom_site_label_1
_geom_torsion_atom_site_label_2
_geom_torsion_atom_site_label_3
_geom_torsion_atom_site_label_4
_geom_torsion
_geom_torsion_site_symmetry_1
_geom_torsion_site_symmetry_2
_geom_torsion_site_symmetry_3
_geom_torsion_site_symmetry_4
_geom_torsion_publ_flag
Se1 Te1 I1 I2 116.281(18) . . . 2_675 ?
I3 Te1 I1 I2 -89.73(16) . . . 2_675 ?
I8 Te1 I1 I2 -66.132(12) . . . 2_675 ?
Se1 Te1 I1 I5 -72.71(2) . . . 2_676 ?
I3 Te1 I1 I5 81.28(16) . . . 2_676 ?
I8 Te1 I1 I5 104.875(18) . . . 2_676 ?
I4 Te3 I3 Te1 40.5(6) . . . . ?
I6 Te3 I3 Te1 -167.186(15) . . . . ?
I5 Te3 I3 Te1 -75.683(17) . . . . ?
I7 Te3 I3 Te1 103.736(14) . . . . ?
I8 Te3 I3 Te1 14.304(14) . . . . ?
Se1 Te1 I3 Te3 164.708(19) . . . . ?
I1 Te1 I3 Te3 10.61(16) . . . . ?
I8 Te1 I3 Te3 -13.126(13) . . . . ?
I4 Te3 I7 Te2 70.319(15) . . . . ?
I6 Te3 I7 Te2 162.693(15) . . . . ?
I5 Te3 I7 Te2 -101.1(2) . . . . ?
I8 Te3 I7 Te2 -17.991(13) . . . . ?
I3 Te3 I7 Te2 -108.186(14) . . . . ?
Se2 Te2 I7 Te3 38.65(14) . . . . ?
I2 Te2 I7 Te3 -163.639(15) . . . . ?
I8 Te2 I7 Te3 16.818(13) . . . . ?
Se2 Te2 I7 Te3 122.122(17) 2_675 . . . ?
I4 Te3 I8 Te2 -73.136(14) . . . . ?
I6 Te3 I8 Te2 42.4(6) . . . . ?
I5 Te3 I8 Te2 -166.647(16) . . . . ?
I7 Te3 I8 Te2 18.053(13) . . . . ?
I3 Te3 I8 Te2 106.125(14) . . . . ?
I4 Te3 I8 Te1 167.108(14) . . . . ?
I6 Te3 I8 Te1 -77.4(6) . . . . ?
I5 Te3 I8 Te1 73.596(16) . . . . ?
I7 Te3 I8 Te1 -101.704(14) . . . . ?
I3 Te3 I8 Te1 -13.631(13) . . . . ?
Se2 Te2 I8 Te3 166.486(18) . . . . ?
I2 Te2 I8 Te3 -21.13(16) . . . . ?
I7 Te2 I8 Te3 -16.640(13) . . . . ?
Se2 Te2 I8 Te3 -92.763(16) 2_675 . . . ?
Se2 Te2 I8 Te1 -101.75(2) . . . . ?
I2 Te2 I8 Te1 70.64(16) . . . . ?
I7 Te2 I8 Te1 75.129(17) . . . . ?
Se2 Te2 I8 Te1 -1.00(2) 2_675 . . . ?
Se1 Te1 I8 Te3 -7.66(19) . . . . ?
I1 Te1 I8 Te3 -164.192(14) . . . . ?
I3 Te1 I8 Te3 13.364(13) . . . . ?
Se1 Te1 I8 Te2 -100.49(19) . . . . ?
I1 Te1 I8 Te2 102.982(17) . . . . ?
I3 Te1 I8 Te2 -79.462(17) . . . . ?
I1 Te1 Se1 P1 91.85(5) . . . . ?
I3 Te1 Se1 P1 -85.49(5) . . . . ?
I8 Te1 Se1 P1 -64.6(2) . . . . ?
I2 Te2 Se2 P2 90.25(5) . . . . ?
I8 Te2 Se2 P2 -90.53(5) . . . . ?
I7 Te2 Se2 P2 -112.05(14) . . . . ?
Se2 Te2 Se2 P2 166.05(5) 2_675 . . . ?
Te1 Se1 P1 C11 -118.2(4) . . . . ?
Te1 Se1 P1 C17 11.8(2) . . . . ?
Te1 Se1 P1 C14 127.5(3) . . . . ?
Te2 Se2 P2 C24 140.43(18) . . . . ?
Te2 Se2 P2 C27 22.40(19) . . . . ?
Te2 Se2 P2 C21 -99.4(2) . . . . ?
C17 P1 C11 C12 -74.1(11) . . . . ?
C14 P1 C11 C12 165.4(10) . . . . ?
Se1 P1 C11 C12 53.6(11) . . . . ?
C17 P1 C11 C13 61.0(10) . . . . ?
C14 P1 C11 C13 -59.6(10) . . . . ?
Se1 P1 C11 C13 -171.4(8) . . . . ?
C11 P1 C14 C15 -174.9(6) . . . . ?
C17 P1 C14 C15 58.0(7) . . . . ?
Se1 P1 C14 C15 -62.6(6) . . . . ?
C11 P1 C14 C16 -51.8(7) . . . . ?
C17 P1 C14 C16 -178.9(6) . . . . ?
Se1 P1 C14 C16 60.5(6) . . . . ?
C11 P1 C17 C18 44.8(6) . . . . ?
C14 P1 C17 C18 166.3(5) . . . . ?
Se1 P1 C17 C18 -79.0(4) . . . . ?
C11 P1 C17 C19 -81.9(6) . . . . ?
C14 P1 C17 C19 39.6(6) . . . . ?
Se1 P1 C17 C19 154.4(4) . . . . ?
C24 P2 C21 C23 -42.8(6) . . . . ?
C27 P2 C21 C23 77.8(5) . . . . ?
Se2 P2 C21 C23 -158.3(4) . . . . ?
C24 P2 C21 C22 85.4(5) . . . . ?
C27 P2 C21 C22 -154.0(5) . . . . ?
Se2 P2 C21 C22 -30.2(5) . . . . ?
C27 P2 C24 C26 -178.9(4) . . . . ?
C21 P2 C24 C26 -58.5(5) . . . . ?
Se2 P2 C24 C26 61.1(4) . . . . ?
C27 P2 C24 C25 57.5(5) . . . . ?
C21 P2 C24 C25 177.9(4) . . . . ?
Se2 P2 C24 C25 -62.5(4) . . . . ?
C24 P2 C27 C28 163.0(4) . . . . ?
C21 P2 C27 C28 41.0(5) . . . . ?
Se2 P2 C27 C28 -82.0(4) . . . . ?
C24 P2 C27 C29 38.2(5) . . . . ?
C21 P2 C27 C29 -83.8(5) . . . . ?
Se2 P2 C27 C29 153.2(4) . . . . ?
